data_7232718
loop_
_publ_author_name
'Al-Azemi, Talal F.'
'Vinodh, Mickey'
'Alipour, Fatemeh H.'
'Mohamod, Abdirahman A.'

_publ_section_title
;
 Constitutional isomers of brominated-functionalized copillar[5]arenes:
 synthesis, characterization, and crystal structures
;
_journal_issue 24
_journal_name_full 'RSC Advances'
_journal_page_first 13814
_journal_paper_doi 10.1039/C9RA02313E
_journal_volume 9
_journal_year 2019
_chemical_formula_sum 'C54 H65 Br4 Cl2 O10'
_chemical_formula_weight 1264.60
_space_group_crystal_system triclinic
_space_group_IT_number 2
_space_group_name_Hall '-P 1'
_space_group_name_H-M_alt 'P -1'
_symmetry_space_group_name_Hall '-P 1'
_symmetry_space_group_name_H-M 'P -1'
_atom_sites_solution_hydrogens geom
_audit_creation_method SHELXL-2017/1
_audit_update_record
;
2018-11-22 deposited with the CCDC.    2019-04-30 downloaded from the CCDC.
;
_cell_angle_alpha 91.125(6)
_cell_angle_beta 94.226(7)
_cell_angle_gamma 112.641(8)
_cell_formula_units_Z 2
_cell_length_a 12.3273(7)
_cell_length_b 12.4719(8)
_cell_length_c 19.4537(14)
_cell_measurement_reflns_used 10818
_cell_measurement_temperature 150(2)
_cell_measurement_theta_max 26.3
_cell_measurement_theta_min 3.2
_cell_volume 2749.2(3)
_computing_structure_refinement 'SHELXL-2017/1 (Sheldrick, 2017)'
_diffrn_ambient_temperature 150(2)
_diffrn_detector_area_resol_mean 10.000
_diffrn_measured_fraction_theta_full 0.992
_diffrn_measured_fraction_theta_max 0.992
_diffrn_measurement_device_type 'Rigaku R-AXIS RAPID'
_diffrn_measurement_method \w
_diffrn_radiation_type 'Mo K\a'
_diffrn_radiation_wavelength 0.71075
_diffrn_reflns_av_R_equivalents 0.0375
_diffrn_reflns_av_unetI/netI 0.0544
_diffrn_reflns_Laue_measured_fraction_full 0.992
_diffrn_reflns_Laue_measured_fraction_max 0.992
_diffrn_reflns_limit_h_max 15
_diffrn_reflns_limit_h_min -15
_diffrn_reflns_limit_k_max 15
_diffrn_reflns_limit_k_min -15
_diffrn_reflns_limit_l_max 24
_diffrn_reflns_limit_l_min -24
_diffrn_reflns_number 22394
_diffrn_reflns_point_group_measured_fraction_full 0.992
_diffrn_reflns_point_group_measured_fraction_max 0.992
_diffrn_reflns_theta_full 25.242
_diffrn_reflns_theta_max 26.339
_diffrn_reflns_theta_min 3.154
_exptl_absorpt_coefficient_mu 3.080
_exptl_absorpt_correction_T_max 0.84
_exptl_absorpt_correction_T_min 0.58
_exptl_absorpt_correction_type multi-scan
_exptl_absorpt_process_details 'ABSCOR (Rigaku, 1995)'
_exptl_crystal_colour colourless
_exptl_crystal_density_diffrn 1.528
_exptl_crystal_description Block
_exptl_crystal_F_000 1286
_exptl_crystal_size_max 0.200
_exptl_crystal_size_mid 0.160
_exptl_crystal_size_min 0.060
_refine_diff_density_max 1.897
_refine_diff_density_min -1.994
_refine_diff_density_rms 0.162
_refine_ls_extinction_method none
_refine_ls_goodness_of_fit_ref 1.096
_refine_ls_hydrogen_treatment constr
_refine_ls_matrix_type full
_refine_ls_number_parameters 642
_refine_ls_number_reflns 11119
_refine_ls_number_restraints 1
_refine_ls_restrained_S_all 1.098
_refine_ls_R_factor_all 0.1036
_refine_ls_R_factor_gt 0.0764
_refine_ls_shift/su_max 0.003
_refine_ls_shift/su_mean 0.000
_refine_ls_structure_factor_coef Fsqd
_refine_ls_weighting_details 'w=1/[\s^2^(Fo^2^)+(0.1811P)^2^+1.3085P] where P=(Fo^2^+2Fc^2^)/3'
_refine_ls_weighting_scheme calc
_refine_ls_wR_factor_gt 0.2379
_refine_ls_wR_factor_ref 0.2782
_reflns_Friedel_coverage 0.000
_reflns_number_gt 7705
_reflns_number_total 11119
_reflns_threshold_expression 'I > 2\s(I)'
_cod_data_source_file c9ra02313e2.cif
_cod_data_source_block 3b
_cod_database_code 7232718
_shelx_shelxl_version_number 2017/1
_shelx_space_group_comment
;
The symmetry employed for this shelxl refinement is uniquely defined
by the following loop, which should always be used as a source of
symmetry information in preference to the above space-group names.
They are only intended as comments.
;
_shelx_estimated_absorpt_t_min 0.578
_shelx_estimated_absorpt_t_max 0.837

loop_
_space_group_symop_operation_xyz
'x, y, z'
'-x, -y, -z'

loop_
_atom_site_label
_atom_site_type_symbol
_atom_site_fract_x
_atom_site_fract_y
_atom_site_fract_z
_atom_site_U_iso_or_equiv
_atom_site_adp_type
_atom_site_occupancy
_atom_site_site_symmetry_order
_atom_site_calc_flag
_atom_site_refinement_flags_posn
_atom_site_refinement_flags_adp
_atom_site_refinement_flags_occupancy
_atom_site_disorder_assembly
_atom_site_disorder_group
C49 C 0.3701(9) 0.8334(8) -0.0688(5) 0.080(3) Uani 1 1 d D . . . .
H49A H 0.332819 0.776503 -0.108285 0.095 Uiso 0.9165(18) 1 calc R U P A 1
H49B H 0.439052 0.818991 -0.048497 0.095 Uiso 0.9165(18) 1 calc R U P A 1
H49C H 0.392801 0.765704 -0.063769 0.095 Uiso 0.0835(18) 1 calc R U P A 2
H49D H 0.439846 0.901016 -0.048904 0.095 Uiso 0.0835(18) 1 calc R U P A 2
Br4A Br 0.42254(9) 0.98867(9) -0.10113(6) 0.0798(4) Uani 0.9165(18) 1 d D . P A 1
Br4B Br 0.3721(10) 0.8542(10) -0.1598(6) 0.0798(4) Uani 0.0835(18) 1 d D . P A 2
Br1 Br -0.09809(7) 0.17566(7) 0.18378(5) 0.0664(3) Uani 1 1 d . . . . .
Br2 Br 0.79164(6) 0.91404(5) -0.00568(3) 0.0486(2) Uani 1 1 d . . . . .
Br3 Br -0.10055(7) 0.35614(7) 0.36985(4) 0.0596(3) Uani 1 1 d . . . . .
Cl1 Cl 0.23844(16) 0.48096(18) 0.29987(10) 0.0623(5) Uani 1 1 d . . . . .
Cl2 Cl 0.4319(2) 0.7980(2) 0.20453(15) 0.0861(7) Uani 1 1 d . . . . .
O1 O 0.0529(3) 0.7609(4) 0.4246(2) 0.0405(9) Uani 1 1 d . . . . .
O2 O 0.2169(4) 0.9615(4) 0.18037(19) 0.0417(10) Uani 1 1 d . . . . .
O3 O 0.3973(3) 0.6000(3) 0.47649(19) 0.0333(8) Uani 1 1 d . . . . .
O4 O 0.5078(3) 1.0475(3) 0.3904(2) 0.0355(8) Uani 1 1 d . . . . .
O5 O 0.4876(4) 0.3425(3) 0.30338(17) 0.0367(9) Uani 1 1 d . . . . .
O6 O 0.7366(3) 0.8200(3) 0.32664(18) 0.0341(8) Uani 1 1 d . . . . .
O7 O 0.1541(3) 0.2925(3) 0.11899(19) 0.0361(9) Uani 1 1 d . . . . .
O8 O 0.6037(3) 0.6185(3) 0.08936(17) 0.0336(8) Uani 1 1 d . . . . .
O9 O -0.0861(3) 0.5305(4) 0.1908(2) 0.0401(9) Uani 1 1 d . . . . .
O10 O 0.2459(4) 0.6998(4) 0.0008(2) 0.0419(9) Uani 1 1 d . . . . .
C1 C 0.0660(5) 0.8223(5) 0.2386(3) 0.0332(12) Uani 1 1 d . . . . .
C2 C 0.0230(5) 0.7728(5) 0.2994(3) 0.0332(12) Uani 1 1 d . . . . .
H2 H -0.053871 0.713360 0.297784 0.040 Uiso 1 1 calc R U . . .
C3 C 0.0897(5) 0.8083(5) 0.3624(3) 0.0337(12) Uani 1 1 d . . . . .
C4 C 0.2031(4) 0.8971(4) 0.3652(3) 0.0271(10) Uani 1 1 d . . . . .
C5 C 0.2469(5) 0.9486(5) 0.3046(3) 0.0319(11) Uani 1 1 d . . . . .
H5 H 0.323395 1.008568 0.305966 0.038 Uiso 1 1 calc R U . . .
C6 C 0.1777(5) 0.9115(5) 0.2419(3) 0.0290(11) Uani 1 1 d . . . . .
C7 C 0.2817(5) 0.9340(5) 0.4326(3) 0.0315(11) Uani 1 1 d . . . . .
H7A H 0.322732 1.019770 0.436266 0.038 Uiso 1 1 calc R U . . .
H7B H 0.232858 0.909915 0.472011 0.038 Uiso 1 1 calc R U . . .
C8 C 0.3720(4) 0.8786(4) 0.4353(2) 0.0251(10) Uani 1 1 d . . . . .
C9 C 0.3412(5) 0.7643(5) 0.4562(2) 0.0271(10) Uani 1 1 d . . . . .
H9 H 0.264045 0.721877 0.469230 0.033 Uiso 1 1 calc R U . . .
C10 C 0.4238(5) 0.7128(4) 0.4580(2) 0.0269(10) Uani 1 1 d . . . . .
C11 C 0.5372(4) 0.7726(4) 0.4392(2) 0.0256(10) Uani 1 1 d . . . . .
C12 C 0.5677(4) 0.8864(4) 0.4179(2) 0.0254(10) Uani 1 1 d . . . . .
H12 H 0.645629 0.929224 0.406141 0.030 Uiso 1 1 calc R U . . .
C13 C 0.4849(5) 0.9376(4) 0.4137(2) 0.0275(10) Uani 1 1 d . . . . .
C14 C 0.6273(4) 0.7176(4) 0.4418(2) 0.0270(10) Uani 1 1 d . . . . .
H14A H 0.615114 0.666850 0.481453 0.032 Uiso 1 1 calc R U . . .
H14B H 0.707271 0.779735 0.449817 0.032 Uiso 1 1 calc R U . . .
C15 C 0.6211(4) 0.6463(4) 0.3766(2) 0.0248(10) Uani 1 1 d . . . . .
C16 C 0.5603(4) 0.5270(4) 0.3716(2) 0.0259(10) Uani 1 1 d . . . . .
H16 H 0.525026 0.488946 0.410904 0.031 Uiso 1 1 calc R U . . .
C17 C 0.5488(4) 0.4607(4) 0.3110(2) 0.0258(10) Uani 1 1 d . . . . .
C18 C 0.6030(4) 0.5166(4) 0.2527(2) 0.0254(10) Uani 1 1 d . . . . .
C19 C 0.6661(4) 0.6359(5) 0.2580(2) 0.0266(10) Uani 1 1 d . . . . .
H19 H 0.703586 0.673876 0.219230 0.032 Uiso 1 1 calc R U . . .
C20 C 0.6759(4) 0.7017(4) 0.3186(2) 0.0274(10) Uani 1 1 d . . . . .
C21 C 0.5855(5) 0.4480(5) 0.1844(2) 0.0297(11) Uani 1 1 d . . . . .
H21A H 0.573116 0.366350 0.193154 0.036 Uiso 1 1 calc R U . . .
H21B H 0.656988 0.481814 0.159190 0.036 Uiso 1 1 calc R U . . .
C22 C 0.4790(4) 0.4511(4) 0.1406(2) 0.0264(10) Uani 1 1 d . . . . .
C23 C 0.3672(5) 0.3689(5) 0.1490(2) 0.0302(11) Uani 1 1 d . . . . .
H23 H 0.359011 0.309414 0.180445 0.036 Uiso 1 1 calc R U . . .
C24 C 0.2667(5) 0.3716(5) 0.1125(2) 0.0296(11) Uani 1 1 d . . . . .
C25 C 0.2783(5) 0.4583(5) 0.0647(2) 0.0299(11) Uani 1 1 d . . . . .
C26 C 0.3910(5) 0.5401(4) 0.0560(2) 0.0285(11) Uani 1 1 d . . . . .
H26 H 0.400364 0.598413 0.023621 0.034 Uiso 1 1 calc R U . . .
C27 C 0.4905(4) 0.5374(5) 0.0944(2) 0.0277(10) Uani 1 1 d . . . . .
C28 C 0.1693(5) 0.4619(5) 0.0246(3) 0.0310(11) Uani 1 1 d . . . . .
H28A H 0.107117 0.382445 0.019118 0.037 Uiso 1 1 calc R U . . .
H28B H 0.189051 0.489512 -0.021991 0.037 Uiso 1 1 calc R U . . .
C29 C 0.1223(5) 0.5424(5) 0.0614(3) 0.0323(12) Uani 1 1 d . . . . .
C30 C 0.0404(5) 0.5018(5) 0.1087(3) 0.0340(12) Uani 1 1 d . . . . .
H30 H 0.011231 0.421513 0.117888 0.041 Uiso 1 1 calc R U . . .
C31 C -0.0014(5) 0.5755(5) 0.1439(3) 0.0335(12) Uani 1 1 d . . . . .
C32 C 0.0375(5) 0.6919(5) 0.1313(3) 0.0321(12) Uani 1 1 d . . . . .
C33 C 0.1198(5) 0.7345(5) 0.0823(3) 0.0365(13) Uani 1 1 d . . . . .
H33 H 0.146687 0.814221 0.071950 0.044 Uiso 1 1 calc R U . . .
C34 C 0.1623(5) 0.6609(5) 0.0488(3) 0.0346(12) Uani 1 1 d . . . . .
C35 C -0.0055(5) 0.7743(5) 0.1695(3) 0.0374(13) Uani 1 1 d . . . . .
H35A H -0.000056 0.839905 0.140163 0.045 Uiso 1 1 calc R U . . .
H35B H -0.089493 0.732300 0.177507 0.045 Uiso 1 1 calc R U . . .
C36 C -0.0604(6) 0.6788(7) 0.4266(3) 0.0582(19) Uani 1 1 d . . . . .
H36A H -0.069295 0.608487 0.399437 0.070 Uiso 1 1 calc R U . . .
H36B H -0.117140 0.710177 0.407256 0.070 Uiso 1 1 calc R U . . .
H36C H -0.075218 0.659619 0.474531 0.070 Uiso 1 1 calc R U . . .
C37 C 0.3358(6) 1.0419(6) 0.1833(3) 0.0497(16) Uani 1 1 d . . . . .
H37A H 0.388011 1.004351 0.201187 0.060 Uiso 1 1 calc R U . . .
H37B H 0.346193 1.109216 0.213748 0.060 Uiso 1 1 calc R U . . .
H37C H 0.355268 1.067541 0.136822 0.060 Uiso 1 1 calc R U . . .
C38 C 0.2786(5) 0.5347(5) 0.4904(3) 0.0429(14) Uani 1 1 d . . . . .
H38A H 0.267869 0.453707 0.497161 0.052 Uiso 1 1 calc R U . . .
H38B H 0.224892 0.537599 0.451419 0.052 Uiso 1 1 calc R U . . .
H38C H 0.261265 0.567896 0.532289 0.052 Uiso 1 1 calc R U . . .
C39 C 0.6189(6) 1.1069(6) 0.3647(4) 0.0522(17) Uani 1 1 d . . . . .
H39A H 0.628699 1.060099 0.326486 0.063 Uiso 1 1 calc R U . . .
H39B H 0.681751 1.119758 0.401649 0.063 Uiso 1 1 calc R U . . .
H39C H 0.622918 1.182049 0.348303 0.063 Uiso 1 1 calc R U . . .
C40 C 0.4224(7) 0.2881(5) 0.3598(3) 0.0477(16) Uani 1 1 d . . . . .
H40A H 0.375004 0.331092 0.373587 0.057 Uiso 1 1 calc R U . . .
H40B H 0.477354 0.288112 0.398891 0.057 Uiso 1 1 calc R U . . .
H40C H 0.370314 0.207743 0.345567 0.057 Uiso 1 1 calc R U . . .
C41 C 0.7718(5) 0.8829(5) 0.2662(3) 0.0397(13) Uani 1 1 d . . . . .
H41A H 0.831714 0.861418 0.246166 0.048 Uiso 1 1 calc R U . . .
H41B H 0.804686 0.966615 0.278419 0.048 Uiso 1 1 calc R U . . .
H41C H 0.703150 0.863989 0.232457 0.048 Uiso 1 1 calc R U . . .
C42 C 0.1411(6) 0.2028(5) 0.1669(3) 0.0418(13) Uani 1 1 d . . . . .
H42A H 0.158869 0.236839 0.214839 0.050 Uiso 1 1 calc R U . . .
H42B H 0.196446 0.164818 0.158494 0.050 Uiso 1 1 calc R U . . .
C43 C 0.0146(6) 0.1143(6) 0.1566(4) 0.0504(16) Uani 1 1 d . . . . .
H43A H 0.007556 0.046100 0.183900 0.061 Uiso 1 1 calc R U . . .
H43B H -0.004299 0.087396 0.107372 0.061 Uiso 1 1 calc R U . . .
C44 C 0.6190(5) 0.7102(5) 0.0446(3) 0.0318(11) Uani 1 1 d . . . . .
H44A H 0.571830 0.755285 0.057010 0.038 Uiso 1 1 calc R U . . .
H44B H 0.595912 0.680051 -0.003972 0.038 Uiso 1 1 calc R U . . .
C45 C 0.7492(5) 0.7837(5) 0.0555(3) 0.0368(12) Uani 1 1 d . . . . .
H45A H 0.794536 0.735339 0.046104 0.044 Uiso 1 1 calc R U . . .
H45B H 0.769899 0.814040 0.104192 0.044 Uiso 1 1 calc R U . . .
C46 C -0.0457(6) 0.4824(6) 0.2501(3) 0.0426(14) Uani 1 1 d . . . . .
H46A H 0.012633 0.545615 0.280973 0.051 Uiso 1 1 calc R U . . .
H46B H -0.007786 0.429984 0.234915 0.051 Uiso 1 1 calc R U . . .
C47 C -0.1528(6) 0.4153(7) 0.2878(3) 0.0505(16) Uani 1 1 d . . . . .
H47A H -0.209409 0.349966 0.257554 0.061 Uiso 1 1 calc R U . . .
H47B H -0.192853 0.466935 0.300916 0.061 Uiso 1 1 calc R U . . .
C48 C 0.2836(7) 0.8159(7) -0.0158(4) 0.0545(17) Uani 1 1 d . . . . .
H48A H 0.321589 0.867701 0.025726 0.065 Uiso 1 1 calc R U . . .
H48B H 0.215857 0.833638 -0.034601 0.065 Uiso 1 1 calc R U . . .
C50 C 0.3475(8) 0.5955(9) 0.2604(6) 0.086(3) Uani 1 1 d . . . . .
H50A H 0.422198 0.622708 0.290625 0.104 Uiso 1 1 calc R U . . .
H50B H 0.361940 0.565136 0.216091 0.104 Uiso 1 1 calc R U . . .
C51 C 0.3156(11) 0.6884(11) 0.2483(9) 0.127(5) Uani 1 1 d . . . . .
H51A H 0.305119 0.722343 0.292488 0.152 Uiso 1 1 calc R U . . .
H51B H 0.239928 0.662020 0.219040 0.152 Uiso 1 1 calc R U . . .
C52 C 0.0701(11) 1.1440(12) 0.3642(5) 0.100(4) Uani 1 1 d . . . . .
H52A H 0.141001 1.207440 0.385302 0.120 Uiso 1 1 calc R U . . .
H52B H 0.024931 1.175985 0.333370 0.120 Uiso 1 1 calc R U . . .
H52C H 0.093175 1.089753 0.337650 0.120 Uiso 1 1 calc R U . . .
C53 C -0.0033(16) 1.0818(11) 0.4188(6) 0.131(6) Uani 1 1 d . . . . .
H53A H -0.034748 1.136695 0.438437 0.157 Uiso 1 1 calc R U . . .
H53B H -0.071826 1.017832 0.394568 0.157 Uiso 1 1 calc R U . . .
C54 C 0.0328(11) 1.0335(9) 0.4744(5) 0.089(3) Uani 1 1 d . . . . .
H54A H 0.096985 1.099624 0.500188 0.106 Uiso 1 1 calc R U . . .
H54B H 0.071306 0.985159 0.454369 0.106 Uiso 1 1 calc R U . . .

loop_
_atom_site_aniso_label
_atom_site_aniso_U_11
_atom_site_aniso_U_22
_atom_site_aniso_U_33
_atom_site_aniso_U_23
_atom_site_aniso_U_13
_atom_site_aniso_U_12
C49 0.084(6) 0.077(6) 0.100(7) 0.052(5) 0.046(5) 0.047(5)
Br4A 0.0717(7) 0.0774(7) 0.0994(8) 0.0466(6) 0.0447(5) 0.0306(5)
Br4B 0.0717(7) 0.0774(7) 0.0994(8) 0.0466(6) 0.0447(5) 0.0306(5)
Br1 0.0468(5) 0.0612(5) 0.0909(6) 0.0300(4) 0.0192(4) 0.0169(4)
Br2 0.0584(4) 0.0399(4) 0.0438(4) 0.0101(3) 0.0086(3) 0.0137(3)
Br3 0.0616(5) 0.0665(5) 0.0598(4) 0.0280(3) 0.0210(3) 0.0308(4)
Cl1 0.0507(10) 0.0685(12) 0.0648(10) 0.0199(9) 0.0077(8) 0.0187(9)
Cl2 0.0763(15) 0.0609(13) 0.1220(19) 0.0433(13) 0.0161(13) 0.0247(11)
O1 0.029(2) 0.051(3) 0.041(2) 0.0101(18) 0.0075(16) 0.0140(19)
O2 0.056(3) 0.041(2) 0.0321(19) 0.0075(16) 0.0031(18) 0.023(2)
O3 0.032(2) 0.030(2) 0.040(2) 0.0113(15) 0.0068(15) 0.0140(16)
O4 0.035(2) 0.029(2) 0.045(2) 0.0090(15) 0.0059(16) 0.0135(17)
O5 0.054(2) 0.030(2) 0.0252(17) 0.0029(14) 0.0047(16) 0.0152(19)
O6 0.032(2) 0.032(2) 0.0313(18) 0.0039(14) 0.0095(15) 0.0031(16)
O7 0.034(2) 0.031(2) 0.039(2) 0.0053(15) -0.0002(16) 0.0092(17)
O8 0.033(2) 0.042(2) 0.0270(17) 0.0102(15) 0.0022(15) 0.0150(17)
O9 0.032(2) 0.053(3) 0.040(2) 0.0084(18) 0.0062(16) 0.0207(19)
O10 0.046(2) 0.041(2) 0.047(2) 0.0130(17) 0.0145(18) 0.023(2)
C1 0.034(3) 0.039(3) 0.036(3) -0.004(2) -0.005(2) 0.026(3)
C2 0.022(3) 0.039(3) 0.042(3) -0.002(2) 0.002(2) 0.016(2)
C3 0.033(3) 0.037(3) 0.038(3) 0.003(2) 0.003(2) 0.021(3)
C4 0.024(2) 0.026(3) 0.033(2) 0.0018(19) 0.002(2) 0.012(2)
C5 0.038(3) 0.030(3) 0.033(3) 0.001(2) -0.003(2) 0.021(2)
C6 0.035(3) 0.029(3) 0.030(2) 0.0027(19) 0.002(2) 0.019(2)
C7 0.034(3) 0.034(3) 0.033(3) -0.001(2) 0.001(2) 0.020(2)
C8 0.024(2) 0.031(3) 0.023(2) 0.0004(18) -0.0007(18) 0.013(2)
C9 0.029(3) 0.033(3) 0.023(2) 0.0041(18) 0.0053(19) 0.016(2)
C10 0.035(3) 0.027(3) 0.022(2) 0.0072(18) 0.0029(19) 0.016(2)
C11 0.024(2) 0.032(3) 0.021(2) 0.0024(18) -0.0017(18) 0.012(2)
C12 0.024(2) 0.025(2) 0.025(2) 0.0011(17) 0.0009(18) 0.007(2)
C13 0.031(3) 0.025(3) 0.025(2) 0.0005(18) 0.0018(19) 0.009(2)
C14 0.026(2) 0.033(3) 0.024(2) 0.0012(18) -0.0028(19) 0.013(2)
C15 0.024(2) 0.030(3) 0.023(2) 0.0037(18) 0.0012(18) 0.014(2)
C16 0.031(3) 0.030(3) 0.021(2) 0.0050(18) 0.0041(19) 0.016(2)
C17 0.029(3) 0.026(3) 0.024(2) 0.0062(18) 0.0008(19) 0.013(2)
C18 0.025(2) 0.035(3) 0.023(2) 0.0052(19) 0.0040(18) 0.019(2)
C19 0.024(2) 0.039(3) 0.020(2) 0.0039(19) 0.0053(18) 0.015(2)
C20 0.024(2) 0.031(3) 0.028(2) 0.0046(19) 0.0036(19) 0.010(2)
C21 0.033(3) 0.041(3) 0.025(2) 0.004(2) 0.002(2) 0.025(2)
C22 0.030(3) 0.034(3) 0.020(2) -0.0013(18) -0.0005(19) 0.019(2)
C23 0.040(3) 0.035(3) 0.023(2) 0.0048(19) 0.003(2) 0.022(2)
C24 0.029(3) 0.030(3) 0.029(2) -0.0024(19) 0.000(2) 0.012(2)
C25 0.032(3) 0.036(3) 0.025(2) -0.0050(19) -0.005(2) 0.019(2)
C26 0.038(3) 0.032(3) 0.020(2) 0.0028(18) 0.001(2) 0.019(2)
C27 0.028(3) 0.037(3) 0.022(2) -0.0021(19) 0.0017(19) 0.017(2)
C28 0.032(3) 0.039(3) 0.026(2) 0.001(2) -0.003(2) 0.020(2)
C29 0.037(3) 0.036(3) 0.028(2) -0.001(2) -0.008(2) 0.020(2)
C30 0.036(3) 0.034(3) 0.032(3) 0.000(2) -0.004(2) 0.016(2)
C31 0.025(3) 0.045(3) 0.032(3) 0.003(2) -0.004(2) 0.016(2)
C32 0.030(3) 0.041(3) 0.030(2) -0.002(2) -0.008(2) 0.021(2)
C33 0.043(3) 0.038(3) 0.033(3) 0.000(2) -0.010(2) 0.022(3)
C34 0.031(3) 0.049(3) 0.028(2) 0.004(2) 0.000(2) 0.020(3)
C35 0.041(3) 0.047(3) 0.033(3) -0.002(2) -0.003(2) 0.028(3)
C36 0.048(4) 0.064(5) 0.042(3) 0.004(3) 0.012(3) -0.001(3)
C37 0.047(4) 0.056(4) 0.049(4) 0.024(3) 0.011(3) 0.022(3)
C38 0.038(3) 0.034(3) 0.060(4) 0.018(3) 0.014(3) 0.016(3)
C39 0.047(4) 0.039(4) 0.074(4) 0.023(3) 0.026(3) 0.016(3)
C40 0.068(4) 0.027(3) 0.037(3) 0.007(2) 0.014(3) 0.005(3)
C41 0.040(3) 0.034(3) 0.042(3) 0.015(2) 0.014(2) 0.008(3)
C42 0.048(4) 0.032(3) 0.046(3) 0.007(2) 0.003(3) 0.015(3)
C43 0.046(4) 0.039(4) 0.060(4) 0.000(3) 0.001(3) 0.010(3)
C44 0.036(3) 0.034(3) 0.026(2) 0.007(2) 0.005(2) 0.015(2)
C45 0.040(3) 0.037(3) 0.030(3) 0.005(2) 0.002(2) 0.012(3)
C46 0.041(3) 0.050(4) 0.043(3) 0.016(3) 0.009(3) 0.023(3)
C47 0.046(4) 0.064(5) 0.048(3) 0.010(3) 0.010(3) 0.027(3)
C48 0.055(4) 0.068(5) 0.054(4) 0.022(3) 0.021(3) 0.034(4)
C50 0.058(5) 0.085(7) 0.126(8) 0.035(6) 0.019(5) 0.035(5)
C51 0.076(7) 0.084(8) 0.227(16) 0.070(9) 0.044(8) 0.029(6)
C52 0.119(9) 0.142(10) 0.084(7) 0.051(7) 0.038(6) 0.094(8)
C53 0.245(19) 0.084(8) 0.081(7) 0.017(6) 0.035(9) 0.079(10)
C54 0.148(10) 0.083(6) 0.075(6) 0.019(4) 0.044(6) 0.082(7)

loop_
_atom_type_symbol
_atom_type_description
_atom_type_scat_dispersion_real
_atom_type_scat_dispersion_imag
_atom_type_scat_source
C C 0.0033 0.0016 'International Tables Vol C Tables 4.2.6.8 and 6.1.1.4'
H H 0.0000 0.0000 'International Tables Vol C Tables 4.2.6.8 and 6.1.1.4'
O O 0.0106 0.0060 'International Tables Vol C Tables 4.2.6.8 and 6.1.1.4'
Cl Cl 0.1484 0.1585 'International Tables Vol C Tables 4.2.6.8 and 6.1.1.4'
Br Br -0.2901 2.4595 'International Tables Vol C Tables 4.2.6.8 and 6.1.1.4'

loop_
_geom_angle_atom_site_label_1
_geom_angle_atom_site_label_2
_geom_angle_atom_site_label_3
_geom_angle
_geom_angle_site_symmetry_1
_geom_angle_site_symmetry_3
C48 C49 Br4B 136.6(8) . .
C48 C49 Br4A 111.3(6) . .
C48 C49 H49A 109.4 . .
Br4A C49 H49A 109.4 . .
C48 C49 H49B 109.4 . .
Br4A C49 H49B 109.4 . .
H49A C49 H49B 108.0 . .
C48 C49 H49C 103.0 . .
Br4B C49 H49C 103.0 . .
C48 C49 H49D 103.0 . .
Br4B C49 H49D 103.0 . .
H49C C49 H49D 105.1 . .
C36 O1 C3 119.4(5) . .
C6 O2 C37 116.4(4) . .
C10 O3 C38 116.8(4) . .
C13 O4 C39 117.5(4) . .
C17 O5 C40 116.4(4) . .
C20 O6 C41 117.9(4) . .
C24 O7 C42 117.1(4) . .
C27 O8 C44 118.3(4) . .
C31 O9 C46 113.7(4) . .
C48 O10 C34 117.9(5) . .
C2 C1 C6 118.7(5) . .
C2 C1 C35 120.1(5) . .
C6 C1 C35 121.1(5) . .
C3 C2 C1 121.5(5) . .
C3 C2 H2 119.2 . .
C1 C2 H2 119.2 . .
O1 C3 C2 124.3(5) . .
O1 C3 C4 116.2(5) . .
C2 C3 C4 119.5(5) . .
C5 C4 C3 119.6(5) . .
C5 C4 C7 119.2(5) . .
C3 C4 C7 121.2(5) . .
C6 C5 C4 119.8(5) . .
C6 C5 H5 120.1 . .
C4 C5 H5 120.1 . .
O2 C6 C1 117.3(4) . .
O2 C6 C5 121.8(5) . .
C1 C6 C5 121.0(5) . .
C8 C7 C4 110.2(4) . .
C8 C7 H7A 109.6 . .
C4 C7 H7A 109.6 . .
C8 C7 H7B 109.6 . .
C4 C7 H7B 109.6 . .
H7A C7 H7B 108.1 . .
C13 C8 C9 118.8(4) . .
C13 C8 C7 121.1(5) . .
C9 C8 C7 120.1(5) . .
C10 C9 C8 120.2(5) . .
C10 C9 H9 119.9 . .
C8 C9 H9 119.9 . .
O3 C10 C11 116.4(4) . .
O3 C10 C9 122.5(5) . .
C11 C10 C9 121.2(5) . .
C10 C11 C12 118.7(4) . .
C10 C11 C14 121.3(4) . .
C12 C11 C14 120.0(5) . .
C13 C12 C11 120.7(5) . .
C13 C12 H12 119.6 . .
C11 C12 H12 119.6 . .
O4 C13 C12 123.6(5) . .
O4 C13 C8 116.0(4) . .
C12 C13 C8 120.3(5) . .
C11 C14 C15 113.4(4) . .
C11 C14 H14A 108.9 . .
C15 C14 H14A 108.9 . .
C11 C14 H14B 108.9 . .
C15 C14 H14B 108.9 . .
H14A C14 H14B 107.7 . .
C16 C15 C20 118.4(4) . .
C16 C15 C14 121.4(4) . .
C20 C15 C14 120.1(4) . .
C15 C16 C17 122.3(4) . .
C15 C16 H16 118.9 . .
C17 C16 H16 118.9 . .
O5 C17 C16 124.3(4) . .
O5 C17 C18 116.5(4) . .
C16 C17 C18 119.2(5) . .
C19 C18 C17 118.7(4) . .
C19 C18 C21 120.8(4) . .
C17 C18 C21 120.4(5) . .
C18 C19 C20 121.8(5) . .
C18 C19 H19 119.1 . .
C20 C19 H19 119.1 . .
O6 C20 C19 124.3(4) . .
O6 C20 C15 116.0(4) . .
C19 C20 C15 119.7(5) . .
C18 C21 C22 110.1(4) . .
C18 C21 H21A 109.6 . .
C22 C21 H21A 109.6 . .
C18 C21 H21B 109.6 . .
C22 C21 H21B 109.6 . .
H21A C21 H21B 108.2 . .
C27 C22 C23 119.0(4) . .
C27 C22 C21 121.4(5) . .
C23 C22 C21 119.5(4) . .
C22 C23 C24 121.5(5) . .
C22 C23 H23 119.3 . .
C24 C23 H23 119.3 . .
O7 C24 C23 123.9(5) . .
O7 C24 C25 116.5(4) . .
C23 C24 C25 119.6(5) . .
C26 C25 C24 118.6(4) . .
C26 C25 C28 121.4(5) . .
C24 C25 C28 120.0(5) . .
C25 C26 C27 120.8(5) . .
C25 C26 H26 119.6 . .
C27 C26 H26 119.6 . .
O8 C27 C22 116.4(4) . .
O8 C27 C26 123.2(5) . .
C22 C27 C26 120.4(5) . .
C25 C28 C29 111.4(4) . .
C25 C28 H28A 109.3 . .
C29 C28 H28A 109.3 . .
C25 C28 H28B 109.3 . .
C29 C28 H28B 109.3 . .
H28A C28 H28B 108.0 . .
C30 C29 C34 117.4(5) . .
C30 C29 C28 121.4(5) . .
C34 C29 C28 121.2(5) . .
C29 C30 C31 121.9(5) . .
C29 C30 H30 119.1 . .
C31 C30 H30 119.1 . .
C32 C31 O9 119.1(5) . .
C32 C31 C30 120.8(5) . .
O9 C31 C30 120.1(5) . .
C31 C32 C33 118.1(5) . .
C31 C32 C35 121.9(5) . .
C33 C32 C35 120.0(5) . .
C34 C33 C32 120.5(5) . .
C34 C33 H33 119.8 . .
C32 C33 H33 119.8 . .
C33 C34 O10 122.6(5) . .
C33 C34 C29 121.4(5) . .
O10 C34 C29 116.1(5) . .
C1 C35 C32 112.3(4) . .
C1 C35 H35A 109.1 . .
C32 C35 H35A 109.1 . .
C1 C35 H35B 109.1 . .
C32 C35 H35B 109.1 . .
H35A C35 H35B 107.9 . .
O1 C36 H36A 109.5 . .
O1 C36 H36B 109.5 . .
H36A C36 H36B 109.5 . .
O1 C36 H36C 109.5 . .
H36A C36 H36C 109.5 . .
H36B C36 H36C 109.5 . .
O2 C37 H37A 109.5 . .
O2 C37 H37B 109.5 . .
H37A C37 H37B 109.5 . .
O2 C37 H37C 109.5 . .
H37A C37 H37C 109.5 . .
H37B C37 H37C 109.5 . .
O3 C38 H38A 109.5 . .
O3 C38 H38B 109.5 . .
H38A C38 H38B 109.5 . .
O3 C38 H38C 109.5 . .
H38A C38 H38C 109.5 . .
H38B C38 H38C 109.5 . .
O4 C39 H39A 109.5 . .
O4 C39 H39B 109.5 . .
H39A C39 H39B 109.5 . .
O4 C39 H39C 109.5 . .
H39A C39 H39C 109.5 . .
H39B C39 H39C 109.5 . .
O5 C40 H40A 109.5 . .
O5 C40 H40B 109.5 . .
H40A C40 H40B 109.5 . .
O5 C40 H40C 109.5 . .
H40A C40 H40C 109.5 . .
H40B C40 H40C 109.5 . .
O6 C41 H41A 109.5 . .
O6 C41 H41B 109.5 . .
H41A C41 H41B 109.5 . .
O6 C41 H41C 109.5 . .
H41A C41 H41C 109.5 . .
H41B C41 H41C 109.5 . .
O7 C42 C43 108.1(5) . .
O7 C42 H42A 110.1 . .
C43 C42 H42A 110.1 . .
O7 C42 H42B 110.1 . .
C43 C42 H42B 110.1 . .
H42A C42 H42B 108.4 . .
C42 C43 Br1 112.9(5) . .
C42 C43 H43A 109.0 . .
Br1 C43 H43A 109.0 . .
C42 C43 H43B 109.0 . .
Br1 C43 H43B 109.0 . .
H43A C43 H43B 107.8 . .
O8 C44 C45 103.7(4) . .
O8 C44 H44A 111.0 . .
C45 C44 H44A 111.0 . .
O8 C44 H44B 111.0 . .
C45 C44 H44B 111.0 . .
H44A C44 H44B 109.0 . .
C44 C45 Br2 110.5(3) . .
C44 C45 H45A 109.5 . .
Br2 C45 H45A 109.5 . .
C44 C45 H45B 109.5 . .
Br2 C45 H45B 109.5 . .
H45A C45 H45B 108.1 . .
O9 C46 C47 107.4(5) . .
O9 C46 H46A 110.2 . .
C47 C46 H46A 110.2 . .
O9 C46 H46B 110.2 . .
C47 C46 H46B 110.2 . .
H46A C46 H46B 108.5 . .
C46 C47 Br3 108.3(4) . .
C46 C47 H47A 110.0 . .
Br3 C47 H47A 110.0 . .
C46 C47 H47B 110.0 . .
Br3 C47 H47B 110.0 . .
H47A C47 H47B 108.4 . .
O10 C48 C49 106.8(6) . .
O10 C48 H48A 110.4 . .
C49 C48 H48A 110.4 . .
O10 C48 H48B 110.4 . .
C49 C48 H48B 110.4 . .
H48A C48 H48B 108.6 . .
C51 C50 Cl1 112.8(8) . .
C51 C50 H50A 109.0 . .
Cl1 C50 H50A 109.0 . .
C51 C50 H50B 109.0 . .
Cl1 C50 H50B 109.0 . .
H50A C50 H50B 107.8 . .
C50 C51 Cl2 108.8(9) . .
C50 C51 H51A 109.9 . .
Cl2 C51 H51A 109.9 . .
C50 C51 H51B 109.9 . .
Cl2 C51 H51B 109.9 . .
H51A C51 H51B 108.3 . .
C53 C52 H52A 109.5 . .
C53 C52 H52B 109.5 . .
H52A C52 H52B 109.5 . .
C53 C52 H52C 109.5 . .
H52A C52 H52C 109.5 . .
H52B C52 H52C 109.5 . .
C54 C53 C52 126.3(15) . .
C54 C53 H53A 105.7 . .
C52 C53 H53A 105.7 . .
C54 C53 H53B 105.7 . .
C52 C53 H53B 105.7 . .
H53A C53 H53B 106.2 . .
C53 C54 C54 129.8(15) . 2_576
C53 C54 H54A 104.8 . .
C54 C54 H54A 104.8 2_576 .
C53 C54 H54B 104.8 . .
C54 C54 H54B 104.8 2_576 .
H54A C54 H54B 105.8 . .

loop_
_geom_bond_atom_site_label_1
_geom_bond_atom_site_label_2
_geom_bond_distance
_geom_bond_site_symmetry_2
C49 C48 1.496(10) .
C49 Br4B 1.795(12) .
C49 Br4A 1.926(8) .
C49 H49A 0.9900 .
C49 H49B 0.9900 .
C49 H49C 0.9900 .
C49 H49D 0.9900 .
Br1 C43 1.925(7) .
Br2 C45 1.962(6) .
Br3 C47 1.940(6) .
Cl1 C50 1.775(10) .
Cl2 C51 1.834(12) .
O1 C36 1.382(8) .
O1 C3 1.385(7) .
O2 C6 1.392(6) .
O2 C37 1.418(8) .
O3 C10 1.378(6) .
O3 C38 1.424(7) .
O4 C13 1.382(6) .
O4 C39 1.416(8) .
O5 C17 1.372(6) .
O5 C40 1.432(7) .
O6 C20 1.372(6) .
O6 C41 1.427(6) .
O7 C24 1.376(7) .
O7 C42 1.439(6) .
O8 C27 1.385(6) .
O8 C44 1.413(6) .
O9 C31 1.394(7) .
O9 C46 1.455(7) .
O10 C48 1.393(8) .
O10 C34 1.395(7) .
C1 C2 1.389(8) .
C1 C6 1.394(8) .
C1 C35 1.527(7) .
C2 C3 1.388(7) .
C2 H2 0.9500 .
C3 C4 1.406(8) .
C4 C5 1.398(7) .
C4 C7 1.521(7) .
C5 C6 1.395(7) .
C5 H5 0.9500 .
C7 C8 1.518(7) .
C7 H7A 0.9900 .
C7 H7B 0.9900 .
C8 C13 1.401(7) .
C8 C9 1.405(7) .
C9 C10 1.396(7) .
C9 H9 0.9500 .
C10 C11 1.387(7) .
C11 C12 1.401(7) .
C11 C14 1.513(7) .
C12 C13 1.395(7) .
C12 H12 0.9500 .
C14 C15 1.515(7) .
C14 H14A 0.9900 .
C14 H14B 0.9900 .
C15 C16 1.382(7) .
C15 C20 1.412(7) .
C16 C17 1.393(7) .
C16 H16 0.9500 .
C17 C18 1.416(7) .
C18 C19 1.386(7) .
C18 C21 1.522(7) .
C19 C20 1.393(7) .
C19 H19 0.9500 .
C21 C22 1.526(6) .
C21 H21A 0.9900 .
C21 H21B 0.9900 .
C22 C27 1.387(7) .
C22 C23 1.390(8) .
C23 C24 1.395(7) .
C23 H23 0.9500 .
C24 C25 1.412(7) .
C25 C26 1.397(8) .
C25 C28 1.520(6) .
C26 C27 1.400(7) .
C26 H26 0.9500 .
C28 C29 1.529(7) .
C28 H28A 0.9900 .
C28 H28B 0.9900 .
C29 C30 1.372(8) .
C29 C34 1.400(8) .
C30 C31 1.404(8) .
C30 H30 0.9500 .
C31 C32 1.376(8) .
C32 C33 1.402(8) .
C32 C35 1.529(8) .
C33 C34 1.393(8) .
C33 H33 0.9500 .
C35 H35A 0.9900 .
C35 H35B 0.9900 .
C36 H36A 0.9800 .
C36 H36B 0.9800 .
C36 H36C 0.9800 .
C37 H37A 0.9800 .
C37 H37B 0.9800 .
C37 H37C 0.9800 .
C38 H38A 0.9800 .
C38 H38B 0.9800 .
C38 H38C 0.9800 .
C39 H39A 0.9800 .
C39 H39B 0.9800 .
C39 H39C 0.9800 .
C40 H40A 0.9800 .
C40 H40B 0.9800 .
C40 H40C 0.9800 .
C41 H41A 0.9800 .
C41 H41B 0.9800 .
C41 H41C 0.9800 .
C42 C43 1.519(9) .
C42 H42A 0.9900 .
C42 H42B 0.9900 .
C43 H43A 0.9900 .
C43 H43B 0.9900 .
C44 C45 1.507(8) .
C44 H44A 0.9900 .
C44 H44B 0.9900 .
C45 H45A 0.9900 .
C45 H45B 0.9900 .
C46 C47 1.516(9) .
C46 H46A 0.9900 .
C46 H46B 0.9900 .
C47 H47A 0.9900 .
C47 H47B 0.9900 .
C48 H48A 0.9900 .
C48 H48B 0.9900 .
C50 C51 1.379(14) .
C50 H50A 0.9900 .
C50 H50B 0.9900 .
C51 H51A 0.9900 .
C51 H51B 0.9900 .
C52 C53 1.477(16) .
C52 H52A 0.9800 .
C52 H52B 0.9800 .
C52 H52C 0.9800 .
C53 C54 1.376(14) .
C53 H53A 0.9900 .
C53 H53B 0.9900 .
C54 C54 1.404(18) 2_576
C54 H54A 0.9900 .
C54 H54B 0.9900 .

loop_
_geom_torsion_atom_site_label_1
_geom_torsion_atom_site_label_2
_geom_torsion_atom_site_label_3
_geom_torsion_atom_site_label_4
_geom_torsion
_geom_torsion_site_symmetry_4
C6 C1 C2 C3 -1.6(8) .
C35 C1 C2 C3 174.9(5) .
C36 O1 C3 C2 -5.0(8) .
C36 O1 C3 C4 175.7(6) .
C1 C2 C3 O1 -178.7(5) .
C1 C2 C3 C4 0.6(8) .
O1 C3 C4 C5 179.5(5) .
C2 C3 C4 C5 0.1(8) .
O1 C3 C4 C7 2.8(7) .
C2 C3 C4 C7 -176.6(5) .
C3 C4 C5 C6 0.1(7) .
C7 C4 C5 C6 176.9(4) .
C37 O2 C6 C1 -172.6(5) .
C37 O2 C6 C5 7.4(7) .
C2 C1 C6 O2 -178.2(4) .
C35 C1 C6 O2 5.3(7) .
C2 C1 C6 C5 1.8(7) .
C35 C1 C6 C5 -174.7(5) .
C4 C5 C6 O2 179.0(4) .
C4 C5 C6 C1 -1.1(8) .
C5 C4 C7 C8 -76.7(6) .
C3 C4 C7 C8 100.0(6) .
C4 C7 C8 C13 94.0(6) .
C4 C7 C8 C9 -82.7(6) .
C13 C8 C9 C10 2.5(7) .
C7 C8 C9 C10 179.3(4) .
C38 O3 C10 C11 -175.1(5) .
C38 O3 C10 C9 3.3(7) .
C8 C9 C10 O3 -178.4(4) .
C8 C9 C10 C11 0.0(7) .
O3 C10 C11 C12 178.1(4) .
C9 C10 C11 C12 -0.4(7) .
O3 C10 C11 C14 -2.3(6) .
C9 C10 C11 C14 179.3(4) .
C10 C11 C12 C13 -1.7(7) .
C14 C11 C12 C13 178.6(4) .
C39 O4 C13 C12 4.8(7) .
C39 O4 C13 C8 -176.6(5) .
C11 C12 C13 O4 -177.2(4) .
C11 C12 C13 C8 4.3(7) .
C9 C8 C13 O4 176.8(4) .
C7 C8 C13 O4 0.0(6) .
C9 C8 C13 C12 -4.6(7) .
C7 C8 C13 C12 178.7(4) .
C10 C11 C14 C15 86.5(6) .
C12 C11 C14 C15 -93.8(5) .
C11 C14 C15 C16 -97.0(6) .
C11 C14 C15 C20 81.6(6) .
C20 C15 C16 C17 -1.7(7) .
C14 C15 C16 C17 176.8(4) .
C40 O5 C17 C16 6.6(7) .
C40 O5 C17 C18 -173.5(5) .
C15 C16 C17 O5 -178.9(5) .
C15 C16 C17 C18 1.2(7) .
O5 C17 C18 C19 -179.8(4) .
C16 C17 C18 C19 0.1(7) .
O5 C17 C18 C21 4.1(7) .
C16 C17 C18 C21 -176.0(4) .
C17 C18 C19 C20 -0.9(7) .
C21 C18 C19 C20 175.3(4) .
C41 O6 C20 C19 13.0(7) .
C41 O6 C20 C15 -166.9(5) .
C18 C19 C20 O6 -179.6(4) .
C18 C19 C20 C15 0.3(7) .
C16 C15 C20 O6 -179.1(4) .
C14 C15 C20 O6 2.3(7) .
C16 C15 C20 C19 0.9(7) .
C14 C15 C20 C19 -177.7(4) .
C19 C18 C21 C22 -85.1(6) .
C17 C18 C21 C22 90.9(5) .
C18 C21 C22 C27 90.4(6) .
C18 C21 C22 C23 -86.8(6) .
C27 C22 C23 C24 -0.3(7) .
C21 C22 C23 C24 177.0(4) .
C42 O7 C24 C23 0.4(7) .
C42 O7 C24 C25 179.3(5) .
C22 C23 C24 O7 -179.9(5) .
C22 C23 C24 C25 1.2(7) .
O7 C24 C25 C26 -179.6(4) .
C23 C24 C25 C26 -0.7(7) .
O7 C24 C25 C28 1.0(7) .
C23 C24 C25 C28 -180.0(4) .
C24 C25 C26 C27 -0.8(7) .
C28 C25 C26 C27 178.5(4) .
C44 O8 C27 C22 -178.0(4) .
C44 O8 C27 C26 1.7(7) .
C23 C22 C27 O8 178.5(4) .
C21 C22 C27 O8 1.3(7) .
C23 C22 C27 C26 -1.2(7) .
C21 C22 C27 C26 -178.4(4) .
C25 C26 C27 O8 -177.9(4) .
C25 C26 C27 C22 1.8(7) .
C26 C25 C28 C29 -86.5(6) .
C24 C25 C28 C29 92.8(6) .
C25 C28 C29 C30 -90.0(6) .
C25 C28 C29 C34 89.2(6) .
C34 C29 C30 C31 -0.6(7) .
C28 C29 C30 C31 178.6(4) .
C46 O9 C31 C32 -118.3(5) .
C46 O9 C31 C30 63.6(6) .
C29 C30 C31 C32 0.9(8) .
C29 C30 C31 O9 178.9(4) .
O9 C31 C32 C33 -177.9(4) .
C30 C31 C32 C33 0.2(7) .
O9 C31 C32 C35 2.6(7) .
C30 C31 C32 C35 -179.3(4) .
C31 C32 C33 C34 -1.4(7) .
C35 C32 C33 C34 178.1(5) .
C32 C33 C34 O10 -178.6(5) .
C32 C33 C34 C29 1.7(8) .
C48 O10 C34 C33 -2.8(8) .
C48 O10 C34 C29 176.9(5) .
C30 C29 C34 C33 -0.7(7) .
C28 C29 C34 C33 -179.9(5) .
C30 C29 C34 O10 179.7(4) .
C28 C29 C34 O10 0.4(7) .
C2 C1 C35 C32 -99.0(6) .
C6 C1 C35 C32 77.5(7) .
C31 C32 C35 C1 85.5(6) .
C33 C32 C35 C1 -94.0(6) .
C24 O7 C42 C43 -170.2(5) .
O7 C42 C43 Br1 -67.5(6) .
C27 O8 C44 C45 176.6(4) .
O8 C44 C45 Br2 177.4(3) .
C31 O9 C46 C47 -168.3(5) .
O9 C46 C47 Br3 -177.3(4) .
C34 O10 C48 C49 -178.9(6) .
Br4B C49 C48 O10 107.3(10) .
Br4A C49 C48 O10 176.3(5) .
Cl1 C50 C51 Cl2 -177.8(7) .
C52 C53 C54 C54 -175.0(14) 2_576
